data_7049413
loop_
_publ_author_name
'Gui, Xin'
'Finkelstein, Gregory'
'Graf, David'
'Wei, Kaya'
'Zhang, Dongzhou'
'Baumbach, Ryan'
'Dera, Przemslaw'
'Xie, Weiwei'

_publ_section_title
;
 Enhanced N\'eel Temperature in EuSnP under Pressure
;
_journal_name_full 'Dalton Transactions'
_journal_paper_doi 10.1039/C9DT00449A
_journal_year 2019
_chemical_formula_sum 'Eu P Sn'
_chemical_formula_weight 301.62
_chemical_name_systematic
;
 ?
;
_space_group_crystal_system tetragonal
_space_group_IT_number 129
_space_group_name_Hall '-P 4a 2a'
_space_group_name_H-M_alt 'P 4/n m m'
_symmetry_space_group_name_Hall '-P 4a 2a'
_symmetry_space_group_name_H-M 'P 4/n m m :2'
_audit_creation_method SHELXL-2013
_cell_angle_alpha 90
_cell_angle_beta 90
_cell_angle_gamma 90
_cell_formula_units_Z 2
_cell_length_a 4.1239(6)
_cell_length_b 4.1239(6)
_cell_length_c 8.4590(17)
_cell_measurement_reflns_used 302
_cell_measurement_temperature 293(2)
_cell_measurement_theta_max 37.798
_cell_measurement_theta_min 4.820
_cell_volume 143.86(4)
_computing_cell_refinement GSE_ADA/RSV
_computing_data_collection GSE_ADA/RSV
_computing_data_reduction GSE_ADA/RSV
_computing_molecular_graphics GSE_ADA/RSV
_computing_publication_material GSE_ADA/RSV
_computing_structure_refinement 'SHELXL-2013 (Sheldrick, 2013)'
_computing_structure_solution 'SHELXS-97 (Sheldrick 2008)'
_diffrn_ambient_temperature 293(2)
_diffrn_measured_fraction_theta_full 0.515
_diffrn_measured_fraction_theta_max 0.287
_diffrn_measurement_device_type 'synchrotron x-ray CCD'
_diffrn_measurement_method '\f and \w scans'
_diffrn_radiation_type synchrotron
_diffrn_radiation_wavelength 0.4335
_diffrn_reflns_av_R_equivalents 0.0789
_diffrn_reflns_av_unetI/netI 0.0293
_diffrn_reflns_Laue_measured_fraction_full 0.515
_diffrn_reflns_Laue_measured_fraction_max 0.287
_diffrn_reflns_limit_h_max 2
_diffrn_reflns_limit_h_min -1
_diffrn_reflns_limit_k_max 3
_diffrn_reflns_limit_k_min -4
_diffrn_reflns_limit_l_max 14
_diffrn_reflns_limit_l_min -9
_diffrn_reflns_number 302
_diffrn_reflns_point_group_measured_fraction_full 0.515
_diffrn_reflns_point_group_measured_fraction_max 0.287
_diffrn_reflns_theta_full 25.242
_diffrn_reflns_theta_max 37.798
_diffrn_reflns_theta_min 4.820
_exptl_absorpt_coefficient_mu 8.250
_exptl_absorpt_correction_type none
_exptl_absorpt_process_details None
_exptl_crystal_colour Metallic
_exptl_crystal_density_diffrn 6.963
_exptl_crystal_density_meas ?
_exptl_crystal_density_method 'Not measured'
_exptl_crystal_description Plate
_exptl_crystal_F_000 256
_exptl_crystal_size_max 0.025
_exptl_crystal_size_mid 0.020
_exptl_crystal_size_min 0.015
_exptl_transmission_factor_max 0.7434
_exptl_transmission_factor_min 0.3457
_refine_diff_density_max 1.181
_refine_diff_density_min -0.831
_refine_diff_density_rms 0.305
_refine_ls_extinction_coef None
_refine_ls_extinction_expression Fc^*^=kFc[1+0.001xFc^2^\l^3^/sin(2\q)]^-1/4^
_refine_ls_extinction_method SHELXL
_refine_ls_goodness_of_fit_ref 1.348
_refine_ls_hydrogen_treatment undef
_refine_ls_matrix_type full
_refine_ls_number_parameters 10
_refine_ls_number_reflns 77
_refine_ls_number_restraints 0
_refine_ls_restrained_S_all 1.348
_refine_ls_R_factor_all 0.0264
_refine_ls_R_factor_gt 0.0264
_refine_ls_shift/su_max 0.000
_refine_ls_shift/su_mean 0.000
_refine_ls_structure_factor_coef Fsqd
_refine_ls_weighting_details 'w=1/[\s^2^(Fo^2^)+(0.0289P)^2^+2.5984P] where P=(Fo^2^+2Fc^2^)/3'
_refine_ls_weighting_scheme calc
_refine_ls_wR_factor_gt 0.0699
_refine_ls_wR_factor_ref 0.0699
_reflns_Friedel_coverage 0.000
_reflns_number_gt 77
_reflns_number_total 77
_reflns_threshold_expression 'I > 2\s(I)'
_cod_data_source_file c9dt00449a3.cif
_cod_data_source_block EuSnP-p3
_cod_depositor_comments
;
The following automatic conversions were performed:

'_exptl_absorpt_correction_type' value 'None' changed to 'none'
according to
/home/data/users/saulius/crontab/automatic-downloads/rss-feeds/RSC/lib/dictionaries/cif_core.dic
dictionary named 'cif_core.dic' version 2.4.2 from 2011-04-26.

'_exptl_crystal_density_meas' value 'None' was changed to '?' - the
value is perceived as not measured.

Automatic conversion script
Id: cif_fix_values 4973 2017-02-22 13:04:09Z antanas 
;
_cod_original_cell_volume 143.86(5)
_cod_database_code 7049413
_shelx_space_group_comment
;
The symmetry employed for this shelxl refinement is uniquely defined
by the following loop, which should always be used as a source of
symmetry information in preference to the above space-group names.
They are only intended as comments.
;
_shelxl_version_number 2013-4

loop_
_space_group_symop_operation_xyz
'x, y, z'
'-x+1/2, -y+1/2, z'
'-y+1/2, x, z'
'y, -x+1/2, z'
'-x, y+1/2, -z'
'x+1/2, -y, -z'
'y+1/2, x+1/2, -z'
'-y, -x, -z'
'-x, -y, -z'
'x-1/2, y-1/2, -z'
'y-1/2, -x, -z'
'-y, x-1/2, -z'
'x, -y-1/2, z'
'-x-1/2, y, z'
'-y-1/2, -x-1/2, z'
'y, x, z'

loop_
_atom_site_label
_atom_site_type_symbol
_atom_site_fract_x
_atom_site_fract_y
_atom_site_fract_z
_atom_site_U_iso_or_equiv
_atom_site_adp_type
_atom_site_occupancy
_atom_site_site_symmetry_order
_atom_site_calc_flag
_atom_site_refinement_flags_posn
_atom_site_refinement_flags_adp
_atom_site_refinement_flags_occupancy
Eu1 Eu 0.2500 0.2500 0.67362(14) 0.0106(6) Uani 1 8 d S T P
Sn2 Sn 0.2500 0.2500 0.05160(19) 0.0178(7) Uani 1 8 d S T P
P3 P 0.2500 0.2500 0.3395(6) 0.010(2) Uani 1 8 d S T P

loop_
_atom_site_aniso_label
_atom_site_aniso_U_11
_atom_site_aniso_U_22
_atom_site_aniso_U_33
_atom_site_aniso_U_23
_atom_site_aniso_U_13
_atom_site_aniso_U_12
Eu1 0.0109(9) 0.0109(9) 0.0099(4) 0.000 0.000 0.000
Sn2 0.0208(11) 0.0208(11) 0.0118(6) 0.000 0.000 0.000
P3 0.010(4) 0.010(4) 0.009(2) 0.000 0.000 0.000

loop_
_atom_type_symbol
_atom_type_description
_atom_type_scat_dispersion_real
_atom_type_scat_dispersion_imag
_atom_type_scat_source
P P 0.1023 0.0942 'International Tables Vol C Tables 4.2.6.8 and 6.1.1.4'
Sn Sn -0.6537 1.4246 'International Tables Vol C Tables 4.2.6.8 and 6.1.1.4'
Eu Eu -0.1578 3.6682 'International Tables Vol C Tables 4.2.6.8 and 6.1.1.4'

loop_
_geom_angle_atom_site_label_1
_geom_angle_atom_site_label_2
_geom_angle_atom_site_label_3
_geom_angle
_geom_angle_site_symmetry_1
_geom_angle_site_symmetry_3
P3 Eu1 P3 87.82(11) . 9_556
P3 Eu1 P3 87.82(11) . 9_666
P3 Eu1 P3 175.6(2) 9_556 9_666
P3 Eu1 P3 87.82(11) . 9_566
P3 Eu1 P3 89.917(9) 9_556 9_566
P3 Eu1 P3 89.917(9) 9_666 9_566
P3 Eu1 P3 87.82(11) . 9_656
P3 Eu1 P3 89.917(9) 9_556 9_656
P3 Eu1 P3 89.917(9) 9_666 9_656
P3 Eu1 P3 175.6(2) 9_566 9_656
P3 Eu1 Sn2 180.0 . 1_556
P3 Eu1 Sn2 92.18(11) 9_556 1_556
P3 Eu1 Sn2 92.18(11) 9_666 1_556
P3 Eu1 Sn2 92.18(11) 9_566 1_556
P3 Eu1 Sn2 92.18(11) 9_656 1_556
P3 Eu1 Sn2 128.56(3) . 9_666
P3 Eu1 Sn2 143.62(12) 9_556 9_666
P3 Eu1 Sn2 40.74(11) 9_666 9_666
P3 Eu1 Sn2 91.36(7) 9_566 9_666
P3 Eu1 Sn2 91.36(7) 9_656 9_666
Sn2 Eu1 Sn2 51.44(3) 1_556 9_666
P3 Eu1 Sn2 128.56(3) . 9_566
P3 Eu1 Sn2 91.36(7) 9_556 9_566
P3 Eu1 Sn2 91.36(7) 9_666 9_566
P3 Eu1 Sn2 40.74(11) 9_566 9_566
P3 Eu1 Sn2 143.62(12) 9_656 9_566
Sn2 Eu1 Sn2 51.44(3) 1_556 9_566
Sn2 Eu1 Sn2 67.14(3) 9_666 9_566
P3 Eu1 Sn2 128.56(3) . 9_656
P3 Eu1 Sn2 91.36(7) 9_556 9_656
P3 Eu1 Sn2 91.36(7) 9_666 9_656
P3 Eu1 Sn2 143.62(12) 9_566 9_656
P3 Eu1 Sn2 40.74(11) 9_656 9_656
Sn2 Eu1 Sn2 51.44(3) 1_556 9_656
Sn2 Eu1 Sn2 67.14(3) 9_666 9_656
Sn2 Eu1 Sn2 102.88(5) 9_566 9_656
P3 Eu1 Sn2 128.56(3) . 9_556
P3 Eu1 Sn2 40.74(11) 9_556 9_556
P3 Eu1 Sn2 143.62(12) 9_666 9_556
P3 Eu1 Sn2 91.36(7) 9_566 9_556
P3 Eu1 Sn2 91.36(7) 9_656 9_556
Sn2 Eu1 Sn2 51.44(3) 1_556 9_556
Sn2 Eu1 Sn2 102.88(5) 9_666 9_556
Sn2 Eu1 Sn2 67.14(3) 9_566 9_556
Sn2 Eu1 Sn2 67.14(3) 9_656 9_556
P3 Eu1 Eu1 90.0 . 1_455
P3 Eu1 Eu1 45.042(4) 9_556 1_455
P3 Eu1 Eu1 134.958(4) 9_666 1_455
P3 Eu1 Eu1 45.042(5) 9_566 1_455
P3 Eu1 Eu1 134.958(4) 9_656 1_455
Sn2 Eu1 Eu1 90.0 1_556 1_455
Sn2 Eu1 Eu1 123.569(14) 9_666 1_455
Sn2 Eu1 Eu1 56.431(14) 9_566 1_455
Sn2 Eu1 Eu1 123.569(14) 9_656 1_455
Sn2 Eu1 Eu1 56.431(14) 9_556 1_455
P3 Eu1 Eu1 90.0 . 1_655
P3 Eu1 Eu1 134.958(4) 9_556 1_655
P3 Eu1 Eu1 45.042(4) 9_666 1_655
P3 Eu1 Eu1 134.958(5) 9_566 1_655
P3 Eu1 Eu1 45.042(5) 9_656 1_655
Sn2 Eu1 Eu1 90.0 1_556 1_655
Sn2 Eu1 Eu1 56.431(14) 9_666 1_655
Sn2 Eu1 Eu1 123.569(14) 9_566 1_655
Sn2 Eu1 Eu1 56.431(14) 9_656 1_655
Sn2 Eu1 Eu1 123.569(14) 9_556 1_655
Eu1 Eu1 Eu1 180.0 1_455 1_655
P3 Sn2 Sn2 106.67(6) . 9
P3 Sn2 Sn2 106.67(6) . 9_665
Sn2 Sn2 Sn2 146.67(12) 9 9_665
P3 Sn2 Sn2 106.67(6) . 9_565
Sn2 Sn2 Sn2 85.28(3) 9 9_565
Sn2 Sn2 Sn2 85.28(3) 9_665 9_565
P3 Sn2 Sn2 106.67(6) . 9_655
Sn2 Sn2 Sn2 85.28(3) 9 9_655
Sn2 Sn2 Sn2 85.28(3) 9_665 9_655
Sn2 Sn2 Sn2 146.67(12) 9_565 9_655
P3 Sn2 Eu1 180.0 . 1_554
Sn2 Sn2 Eu1 73.33(6) 9 1_554
Sn2 Sn2 Eu1 73.33(6) 9_665 1_554
Sn2 Sn2 Eu1 73.33(6) 9_565 1_554
Sn2 Sn2 Eu1 73.33(6) 9_655 1_554
P3 Sn2 Eu1 51.44(3) . 9_666
Sn2 Sn2 Eu1 158.11(8) 9 9_666
Sn2 Sn2 Eu1 55.22(4) 9_665 9_666
Sn2 Sn2 Eu1 100.30(3) 9_565 9_666
Sn2 Sn2 Eu1 100.30(3) 9_655 9_666
Eu1 Sn2 Eu1 128.56(3) 1_554 9_666
P3 Sn2 Eu1 51.44(3) . 9_656
Sn2 Sn2 Eu1 100.30(3) 9 9_656
Sn2 Sn2 Eu1 100.30(3) 9_665 9_656
Sn2 Sn2 Eu1 158.11(8) 9_565 9_656
Sn2 Sn2 Eu1 55.22(4) 9_655 9_656
Eu1 Sn2 Eu1 128.56(3) 1_554 9_656
Eu1 Sn2 Eu1 67.14(3) 9_666 9_656
P3 Sn2 Eu1 51.44(3) . 9_566
Sn2 Sn2 Eu1 100.30(3) 9 9_566
Sn2 Sn2 Eu1 100.30(3) 9_665 9_566
Sn2 Sn2 Eu1 55.22(4) 9_565 9_566
Sn2 Sn2 Eu1 158.11(8) 9_655 9_566
Eu1 Sn2 Eu1 128.56(3) 1_554 9_566
Eu1 Sn2 Eu1 67.14(3) 9_666 9_566
Eu1 Sn2 Eu1 102.88(5) 9_656 9_566
P3 Sn2 Eu1 51.44(3) . 9_556
Sn2 Sn2 Eu1 55.22(4) 9 9_556
Sn2 Sn2 Eu1 158.11(8) 9_665 9_556
Sn2 Sn2 Eu1 100.30(3) 9_565 9_556
Sn2 Sn2 Eu1 100.30(3) 9_655 9_556
Eu1 Sn2 Eu1 128.56(3) 1_554 9_556
Eu1 Sn2 Eu1 102.88(5) 9_666 9_556
Eu1 Sn2 Eu1 67.14(3) 9_656 9_556
Eu1 Sn2 Eu1 67.14(3) 9_566 9_556
Sn2 P3 Eu1 180.0 . .
Sn2 P3 Eu1 87.82(11) . 9_556
Eu1 P3 Eu1 92.18(11) . 9_556
Sn2 P3 Eu1 87.82(11) . 9_666
Eu1 P3 Eu1 92.18(11) . 9_666
Eu1 P3 Eu1 175.6(2) 9_556 9_666
Sn2 P3 Eu1 87.82(11) . 9_656
Eu1 P3 Eu1 92.18(11) . 9_656
Eu1 P3 Eu1 89.917(9) 9_556 9_656
Eu1 P3 Eu1 89.917(9) 9_666 9_656
Sn2 P3 Eu1 87.82(11) . 9_566
Eu1 P3 Eu1 92.18(11) . 9_566
Eu1 P3 Eu1 89.917(8) 9_556 9_566
Eu1 P3 Eu1 89.917(8) 9_666 9_566
Eu1 P3 Eu1 175.6(2) 9_656 9_566

loop_
_geom_bond_atom_site_label_1
_geom_bond_atom_site_label_2
_geom_bond_distance
_geom_bond_site_symmetry_2
Eu1 P3 2.826(5) .
Eu1 P3 2.9182(5) 9_556
Eu1 P3 2.9182(5) 9_666
Eu1 P3 2.9182(5) 9_566
Eu1 P3 2.9182(5) 9_656
Eu1 Sn2 3.1973(19) 1_556
Eu1 Sn2 3.7291(14) 9_666
Eu1 Sn2 3.7291(14) 9_566
Eu1 Sn2 3.7291(14) 9_656
Eu1 Sn2 3.7291(14) 9_556
Eu1 Eu1 4.1239(6) 1_455
Eu1 Eu1 4.1239(6) 1_655
Sn2 P3 2.436(6) .
Sn2 Sn2 3.0439(10) 9
Sn2 Sn2 3.0439(10) 9_665
Sn2 Sn2 3.0439(10) 9_565
Sn2 Sn2 3.0439(10) 9_655
Sn2 Eu1 3.1973(19) 1_554
Sn2 Eu1 3.7291(14) 9_666
Sn2 Eu1 3.7291(14) 9_656
Sn2 Eu1 3.7291(14) 9_566
Sn2 Eu1 3.7291(14) 9_556
P3 Eu1 2.9182(5) 9_556
P3 Eu1 2.9182(5) 9_666
P3 Eu1 2.9182(5) 9_656
P3 Eu1 2.9182(5) 9_566
